data_4342986
loop_
_publ_author_name
'Fritz, Stefanie'
'Ehm, Christian'
'Lentz, Dieter'

_publ_section_title
;
 Structure and Chemistry of SeFx(CN)4-x Compounds.
;
_journal_issue 11
_journal_name_full 'Inorganic chemistry'
_journal_page_first 5220
_journal_page_last 5231
_journal_paper_doi 10.1021/acs.inorgchem.5b00107
_journal_volume 54
_journal_year 2015
_chemical_formula_sum 'C8 H10 F2 N4 Se'
_chemical_formula_weight 279.16
_chemical_name_systematic
;
 selenium dicyanide difluoride propionitrile-solvate
;
_space_group_crystal_system monoclinic
_space_group_IT_number 15
_space_group_name_Hall '-I 2ya'
_space_group_name_H-M_alt 'I 1 2/a 1'
_symmetry_space_group_name_Hall '-I 2ya'
_symmetry_space_group_name_H-M 'I 1 2/a 1'
_atom_sites_solution_hydrogens geom
_audit_creation_method SHELXL-2013
_cell_angle_alpha 90
_cell_angle_beta 97.547(4)
_cell_angle_gamma 90
_cell_formula_units_Z 4
_cell_length_a 12.652(3)
_cell_length_b 7.3448(18)
_cell_length_c 12.726(3)
_cell_measurement_reflns_used 929
_cell_measurement_temperature 130(2)
_cell_measurement_theta_max 61.088
_cell_measurement_theta_min 6.419
_cell_volume 1172.3(5)
_computing_cell_refinement 'Saint (Bruker AXS)'
_computing_data_collection 'Smart (Bruker AXS)'
_computing_data_reduction 'Saint (Bruker AXS)'
_computing_molecular_graphics 'Ortep3v2 for Windows'
_computing_publication_material 'publCIF (IUCR)'
_computing_structure_refinement 'SHELXL-2013 (Sheldrick, 2013)'
_computing_structure_solution 'SHELXS-2013 (Sheldrick, 2013)'
_diffrn_ambient_temperature 130(2)
_diffrn_measured_fraction_theta_full 0.999
_diffrn_measured_fraction_theta_max 0.990
_diffrn_measurement_device_type 'Bruker AXS Smart CCD'
_diffrn_measurement_method 'omega scan'
_diffrn_radiation_type MoK\a
_diffrn_radiation_wavelength 0.71073
_diffrn_reflns_av_R_equivalents 0.0173
_diffrn_reflns_av_unetI/netI 0.0178
_diffrn_reflns_laue_measured_fraction_full 0.999
_diffrn_reflns_laue_measured_fraction_max 0.990
_diffrn_reflns_limit_h_max 16
_diffrn_reflns_limit_h_min -18
_diffrn_reflns_limit_k_max 10
_diffrn_reflns_limit_k_min -10
_diffrn_reflns_limit_l_max 16
_diffrn_reflns_limit_l_min -18
_diffrn_reflns_number 5316
_diffrn_reflns_point_group_measured_fraction_full 0.999
_diffrn_reflns_point_group_measured_fraction_max 0.990
_diffrn_reflns_theta_full 25.242
_diffrn_reflns_theta_max 30.544
_diffrn_reflns_theta_min 3.209
_diffrn_source 'sealed tube'
_exptl_absorpt_coefficient_mu 3.204
_exptl_absorpt_correction_T_max 0.7461
_exptl_absorpt_correction_T_min 0.6542
_exptl_absorpt_correction_type multi-scan
_exptl_absorpt_process_details 'SADABS-2008/1 (Bruker-AXS)'
_exptl_crystal_colour colourless
_exptl_crystal_density_diffrn 1.582
_exptl_crystal_description prism
_exptl_crystal_F_000 552
_exptl_crystal_size_max 0.35
_exptl_crystal_size_mid 0.33
_exptl_crystal_size_min 0.25
_refine_diff_density_max 0.545
_refine_diff_density_min -0.177
_refine_diff_density_rms 0.059
_refine_ls_extinction_method none
_refine_ls_goodness_of_fit_ref 1.074
_refine_ls_hydrogen_treatment constr
_refine_ls_matrix_type full
_refine_ls_number_parameters 69
_refine_ls_number_reflns 1773
_refine_ls_number_restraints 0
_refine_ls_restrained_S_all 1.074
_refine_ls_R_factor_all 0.0202
_refine_ls_R_factor_gt 0.0175
_refine_ls_shift/su_max 0.001
_refine_ls_shift/su_mean 0.000
_refine_ls_structure_factor_coef Fsqd
_refine_ls_weighting_details
;
 w=1/[\s^2^(Fo^2^)+(0.0263P)^2^+0.2855P]
 where P=(Fo^2^+2Fc^2^)/3
;
_refine_ls_weighting_scheme calc
_refine_ls_wR_factor_gt 0.0438
_refine_ls_wR_factor_ref 0.0450
_reflns_Friedel_coverage 0.000
_reflns_number_gt 1639
_reflns_number_total 1773
_reflns_threshold_expression 'I > 2\s(I)'
_cod_data_source_file ic5b00107_si_001.cif
_cod_data_source_block 1034968
_cod_depositor_comments 'Adding full bibliography for 4342982--4342987.cif.'
_cod_database_code 4342986
_shelx_space_group_comment
;
The symmetry employed for this shelxl refinement is uniquely defined
by the following loop, which should always be used as a source of
symmetry information in preference to the above space-group names.
They are only intended as comments.
;
_shelxl_version_number 2013-2

loop_
_space_group_symop_operation_xyz
'x, y, z'
'-x+1/2, y, -z'
'x+1/2, y+1/2, z+1/2'
'-x+1, y+1/2, -z+1/2'
'-x, -y, -z'
'x-1/2, -y, z'
'-x+1/2, -y+1/2, -z+1/2'
'x, -y+1/2, z+1/2'

loop_
_atom_site_label
_atom_site_type_symbol
_atom_site_fract_x
_atom_site_fract_y
_atom_site_fract_z
_atom_site_U_iso_or_equiv
_atom_site_adp_type
_atom_site_occupancy
_atom_site_site_symmetry_order
_atom_site_calc_flag
_atom_site_refinement_flags_posn
_atom_site_refinement_flags_adp
_atom_site_refinement_flags_occupancy
C1 C 0.65957(9) 0.44856(16) 0.54847(9) 0.0218(2) Uani 1 1 d . . .
C3 C 0.54131(9) 0.90431(15) 0.63208(10) 0.0221(2) Uani 1 1 d . . .
C4 C 0.46367(9) 1.00598(16) 0.68459(9) 0.0221(2) Uani 1 1 d . . .
H4A H 0.4640 1.1324 0.6626 0.027 Uiso 1 1 calc R U .
H4B H 0.4846 1.0019 0.7607 0.027 Uiso 1 1 calc R U .
C5 C 0.35089(9) 0.9295(2) 0.65875(11) 0.0288(3) Uani 1 1 d . . .
H5A H 0.3027 0.9998 0.6948 0.043 Uiso 1 1 calc R U .
H5B H 0.3499 0.8050 0.6816 0.043 Uiso 1 1 calc R U .
H5C H 0.3292 0.9357 0.5837 0.043 Uiso 1 1 calc R U .
N1 N 0.60554(10) 0.34138(17) 0.57849(10) 0.0345(3) Uani 1 1 d . . .
N3 N 0.60065(9) 0.82257(17) 0.59078(10) 0.0315(2) Uani 1 1 d . . .
F1 F 0.66845(6) 0.59693(11) 0.37056(6) 0.02975(17) Uani 1 1 d . . .
Se1 Se 0.7500 0.62593(2) 0.5000 0.01807(6) Uani 1 2 d S T P

loop_
_atom_site_aniso_label
_atom_site_aniso_U_11
_atom_site_aniso_U_22
_atom_site_aniso_U_33
_atom_site_aniso_U_23
_atom_site_aniso_U_13
_atom_site_aniso_U_12
C1 0.0216(5) 0.0230(5) 0.0216(5) -0.0029(4) 0.0056(4) -0.0018(4)
C3 0.0201(5) 0.0213(5) 0.0249(6) 0.0003(4) 0.0032(4) -0.0011(4)
C4 0.0204(5) 0.0218(5) 0.0250(6) -0.0019(4) 0.0061(4) 0.0015(4)
C5 0.0188(5) 0.0372(7) 0.0306(7) -0.0006(5) 0.0036(5) 0.0023(5)
N1 0.0362(6) 0.0333(6) 0.0363(6) -0.0038(5) 0.0136(5) -0.0098(5)
N3 0.0254(5) 0.0308(5) 0.0399(6) -0.0056(5) 0.0100(5) 0.0018(4)
F1 0.0263(4) 0.0384(4) 0.0233(4) 0.0036(3) -0.0012(3) 0.0040(3)
Se1 0.01580(8) 0.01841(8) 0.02061(9) 0.000 0.00468(5) 0.000

loop_
_atom_type_symbol
_atom_type_description
_atom_type_scat_dispersion_real
_atom_type_scat_dispersion_imag
_atom_type_scat_source
C C 0.0033 0.0016 'International Tables Vol C Tables 4.2.6.8 and 6.1.1.4'
H H 0.0000 0.0000 'International Tables Vol C Tables 4.2.6.8 and 6.1.1.4'
N N 0.0061 0.0033 'International Tables Vol C Tables 4.2.6.8 and 6.1.1.4'
F F 0.0171 0.0103 'International Tables Vol C Tables 4.2.6.8 and 6.1.1.4'
Se Se -0.0929 2.2259 'International Tables Vol C Tables 4.2.6.8 and 6.1.1.4'

loop_
_geom_angle_atom_site_label_1
_geom_angle_atom_site_label_2
_geom_angle_atom_site_label_3
_geom_angle
_geom_angle_site_symmetry_1
_geom_angle_site_symmetry_3
N1 C1 Se1 179.43(12) . .
N3 C3 C4 178.81(13) . .
C3 C4 C5 112.21(10) . .
C3 N3 Se1 177.32(11) . .
F1 Se1 F1 166.69(5) 2_656 .
F1 Se1 C1 85.41(5) 2_656 2_656
F1 Se1 C1 85.42(4) . 2_656
F1 Se1 C1 85.42(4) 2_656 .
F1 Se1 C1 85.41(5) . .
C1 Se1 C1 92.85(7) 2_656 .
F1 Se1 N3 91.15(4) 2_656 .
F1 Se1 N3 95.83(4) . .
C1 Se1 N3 167.90(4) 2_656 .
C1 Se1 N3 75.29(5) . .

loop_
_geom_bond_atom_site_label_1
_geom_bond_atom_site_label_2
_geom_bond_distance
_geom_bond_site_symmetry_2
C1 N1 1.1408(17) .
C1 Se1 1.8900(12) .
C3 N3 1.1419(17) .
C3 C4 1.4633(16) .
C4 C5 1.5286(17) .
N3 Se1 2.7503(12) .
F1 Se1 1.8376(8) .
Se1 F1 1.8376(8) 2_656
Se1 C1 1.8900(12) 2_656
